data_8107634
loop_
_publ_author_name
'Odame, Felix'
'Hosten, Eric C.'
'Tshentu, Zenixole R.'
'Betz, Richard'

_publ_section_title
;
 Crystal structure of 3,5-diaza-methyl-2-methyl-6-oxo-6-phenyl-4-
 thioxohexanoate, at 200 K, C12H14N2O3S
;
_journal_issue 1
_journal_name_full 'Zeitschrift f\"ur Kristallographie - New Crystal Structures'
_journal_page_first 9
_journal_page_last 10
_journal_paper_doi 10.1515/ncrs-2014-0217
_journal_volume 230
_journal_year 2015
_chemical_formula_sum 'C12 H14 N2 O3 S'
_chemical_formula_weight 266.31
_chemical_name_common
;
3,5-diaza-methyl-2-methyl-6-oxo-6-phenyl-4-thioxohexanoate
;
_space_group_IT_number 2
_space_group_name_Hall '-P 1'
_space_group_name_H-M_alt 'P -1'
_symmetry_cell_setting triclinic
_symmetry_Int_Tables_number 2
_symmetry_space_group_name_Hall '-P 1'
_symmetry_space_group_name_H-M 'P -1'
_cell_angle_alpha 73.411(2)
_cell_angle_beta 72.173(3)
_cell_angle_gamma 68.967(3)
_cell_formula_units_Z 2
_cell_length_a 7.4237(4)
_cell_length_b 8.7173(5)
_cell_length_c 11.3227(6)
_cell_volume 638.24(6)
_diffrn_ambient_temperature 200
_diffrn_radiation_probe x-ray
_diffrn_radiation_type MoK\a
_diffrn_radiation_wavelength 0.71073
_exptl_absorpt_coefficient_mu 0.256
_exptl_crystal_density_diffrn 1.386
_exptl_crystal_density_method 'Not Measured'
_exptl_crystal_F_000 280
_refine_ls_number_parameters 173
_refine_ls_number_reflns 2519
_refine_ls_R_factor_gt 0.0426
_refine_ls_wR_factor_gt 0.1158
_cod_data_source_file Z-2015-9.cif
_cod_data_source_block 1
_cod_database_code 8107634

loop_
_space_group_symop_id
_space_group_symop_operation_xyz
1 x,y,z
2 -x,-y,-z

loop_
_atom_site_aniso_label
_atom_site_aniso_U_11
_atom_site_aniso_U_22
_atom_site_aniso_U_33
_atom_site_aniso_U_23
_atom_site_aniso_U_13
_atom_site_aniso_U_12
S1 0.0604(3) 0.0251(2) 0.0293(2) -0.0072(2) -0.0122(2) -0.0070(2)
O1 0.0566(8) 0.0280(6) 0.0257(6) -0.0018(5) -0.0073(6) -0.0120(6)
O2 0.0511(8) 0.0307(7) 0.0335(7) -0.0135(5) 0.0025(6) -0.0111(6)
O3 0.0464(8) 0.0460(8) 0.0424(8) -0.0165(6) -0.0048(6) -0.0187(7)
N1 0.0343(8) 0.0247(7) 0.0202(6) -0.0056(5) -0.0052(5) -0.0078(6)
N2 0.0430(9) 0.0254(8) 0.0224(7) -0.0061(6) -0.0058(6) -0.0076(6)
C1 0.0285(8) 0.0270(8) 0.0255(8) -0.0059(6) -0.0057(6) -0.0083(7)
C2 0.0269(8) 0.0271(8) 0.0242(7) -0.0083(6) -0.0018(6) -0.0089(6)
C3 0.0430(10) 0.0279(8) 0.0224(7) -0.0073(6) -0.0059(7) -0.0111(7)
C4 0.0400(9) 0.0238(8) 0.0226(7) -0.0037(6) -0.0085(7) -0.0050(7)
C5 0.0500(10) 0.0380(10) 0.0420(10) -0.0109(9) 0.0059(9) -0.0004(9)
C6 0.0430(10) 0.0430(10) 0.0319(9) -0.0111(8) -0.0123(8) -0.0087(8)
C11 0.0235(8) 0.0243(8) 0.0274(8) -0.0074(6) -0.0082(6) -0.0040(6)
C12 0.0359(9) 0.0297(9) 0.0371(9) -0.0090(7) -0.0063(7) -0.0127(7)
C13 0.0460(10) 0.0350(10) 0.0520(10) -0.0211(9) -0.0078(9) -0.0135(8)
C14 0.0460(10) 0.0480(10) 0.0400(10) -0.0258(9) -0.0063(8) -0.0097(9)
C15 0.0380(10) 0.0400(10) 0.0277(8) -0.0103(7) -0.0061(7) -0.0066(8)
C16 0.0300(8) 0.0258(8) 0.0272(8) -0.0063(6) -0.0074(6) -0.0045(7)

loop_
_atom_site_label
_atom_site_type_symbol
_atom_site_thermal_displace_type
_atom_site_fract_x
_atom_site_fract_y
_atom_site_fract_z
_atom_site_occupancy
_atom_site_U_iso_or_equiv
_atom_site_calc_flag
_atom_site_refinement_flags
_atom_site_disorder_assembly
_atom_site_disorder_group
S1 S Uani 1.02963(8) -0.01855(6) 0.31690(4) 1.000 0.0390(1) . . . .
O1 O Uani 0.8261(2) 0.5456(2) 0.26610(10) 1.000 0.0382(4) . . . .
O2 O Uani 1.2520(2) 0.0921(2) -0.08590(10) 1.000 0.0401(4) . . . .
O3 O Uani 1.2703(2) 0.2855(2) 0.00050(10) 1.000 0.0431(5) . . . .
N1 N Uani 0.8736(2) 0.2793(2) 0.38060(10) 1.000 0.0267(4) . . . .
N2 N Uani 0.9123(2) 0.2788(2) 0.17050(10) 1.000 0.0311(5) . . . .
C1 C Uani 0.8195(2) 0.4509(2) 0.3689(2) 1.000 0.0269(5) . . . .
C2 C Uani 0.9356(2) 0.1906(2) 0.2835(2) 1.000 0.0261(4) . . . .
C3 C Uani 0.9702(3) 0.2044(2) 0.0596(2) 1.000 0.0308(5) . . . .
C4 C Uani 1.1806(3) 0.2023(2) -0.0099(2) 1.000 0.0300(5) . . . .
C5 C Uani 1.4471(3) 0.0827(3) -0.1670(2) 1.000 0.0503(6) . . . .
C6 C Uani 0.8295(3) 0.3017(3) -0.0280(2) 1.000 0.0388(6) . . . .
C11 C Uani 0.7507(2) 0.5159(2) 0.4885(2) 1.000 0.0249(5) . . . .
C12 C Uani 0.7528(3) 0.6778(2) 0.4788(2) 1.000 0.0333(5) . . . .
C13 C Uani 0.6877(3) 0.7467(3) 0.5860(2) 1.000 0.0419(6) . . . .
C14 C Uani 0.6199(3) 0.6551(3) 0.7024(2) 1.000 0.0429(6) . . . .
C15 C Uani 0.6140(3) 0.4957(2) 0.7120(2) 1.000 0.0362(5) . . . .
C16 C Uani 0.6794(2) 0.4254(2) 0.6052(2) 1.000 0.0283(5) . . . .
H3 H Uiso 0.96400 0.08640 0.08780 1.000 0.0370 . . . .
H5A H Uiso 1.43700 0.17470 -0.24080 1.000 0.0750 . . . .
H5B H Uiso 1.50370 -0.02470 -0.19510 1.000 0.0750 . . . .
H5C H Uiso 1.53270 0.09170 -0.12000 1.000 0.0750 . . . .
H6A H Uiso 0.69580 0.29420 0.01550 1.000 0.0580 . . . .
H6B H Uiso 0.87460 0.25400 -0.10440 1.000 0.0580 . . . .
H6C H Uiso 0.82740 0.41950 -0.05160 1.000 0.0580 . . . .
H12 H Uiso 0.79870 0.74110 0.39870 1.000 0.0400 . . . .
H13 H Uiso 0.68970 0.85720 0.57950 1.000 0.0500 . . . .
H14 H Uiso 0.57730 0.70210 0.77600 1.000 0.0510 . . . .
H15 H Uiso 0.56490 0.43390 0.79190 1.000 0.0430 . . . .
H16 H Uiso 0.67550 0.31540 0.61200 1.000 0.0340 . . . .
H71 H Uiso 0.890(3) 0.220(3) 0.449(2) 1.000 0.037(6) . . . .
H72 H Uiso 0.885(3) 0.384(2) 0.158(2) 1.000 0.020(4) . . . .

loop_
_atom_type_symbol
_atom_type_description
_atom_type_scat_dispersion_real
_atom_type_scat_dispersion_imag
_atom_type_scat_source
C C 0.0033 0.0016 ' International Tables Vol C Tables 4.2.6.8 and 6.1.1.4'
H H 0.0000 0.0000 ' International Tables Vol C Tables 4.2.6.8 and 6.1.1.4'
N N 0.0061 0.0033 ' International Tables Vol C Tables 4.2.6.8 and 6.1.1.4'
O O 0.0106 0.0060 ' International Tables Vol C Tables 4.2.6.8 and 6.1.1.4'
S S 0.1246 0.1234 ' International Tables Vol C Tables 4.2.6.8 and 6.1.1.4'

loop_
_geom_angle_atom_site_label_1
_geom_angle_atom_site_label_2
_geom_angle_atom_site_label_3
_geom_angle
_geom_angle_site_symmetry_1
_geom_angle_site_symmetry_2
_geom_angle_site_symmetry_3
_geom_angle_publ_flag
C4 O2 C5 116.64(18) . . . yes
C1 N1 C2 127.17(14) . . . yes
C2 N2 C3 123.28(16) . . . yes
O1 C1 N1 121.94(17) . . . yes
O1 C1 C11 121.23(16) . . . yes
N1 C1 C11 116.83(16) . . . yes
C2 N1 H71 113.6(17) . . . no
C1 N1 H71 118.4(17) . . . no
S1 C2 N2 124.32(15) . . . yes
S1 C2 N1 118.89(15) . . . yes
C2 N2 H72 118.4(15) . . . no
C3 N2 H72 117.1(14) . . . no
N1 C2 N2 116.78(15) . . . yes
C4 C3 C6 110.12(18) . . . no
N2 C3 C4 109.99(18) . . . yes
N2 C3 C6 110.40(16) . . . yes
O2 C4 C3 109.16(18) . . . yes
O3 C4 C3 126.20(18) . . . yes
O2 C4 O3 124.6(2) . . . yes
C1 C11 C12 116.96(18) . . . no
C1 C11 C16 123.19(16) . . . no
C12 C11 C16 119.80(18) . . . no
C11 C12 C13 119.9(2) . . . no
C12 C13 C14 120.2(2) . . . no
C13 C14 C15 120.2(2) . . . no
C14 C15 C16 120.13(19) . . . no
C11 C16 C15 119.89(16) . . . no
N2 C3 H3 109.00 . . . no
C4 C3 H3 109.00 . . . no
C6 C3 H3 109.00 . . . no
O2 C5 H5A 109.00 . . . no
O2 C5 H5B 109.00 . . . no
O2 C5 H5C 109.00 . . . no
H5A C5 H5B 109.00 . . . no
H5A C5 H5C 109.00 . . . no
H5B C5 H5C 109.00 . . . no
C3 C6 H6A 109.00 . . . no
C3 C6 H6B 109.00 . . . no
C3 C6 H6C 109.00 . . . no
H6A C6 H6B 109.00 . . . no
H6A C6 H6C 109.00 . . . no
H6B C6 H6C 109.00 . . . no
C11 C12 H12 120.00 . . . no
C13 C12 H12 120.00 . . . no
C12 C13 H13 120.00 . . . no
C14 C13 H13 120.00 . . . no
C13 C14 H14 120.00 . . . no
C15 C14 H14 120.00 . . . no
C14 C15 H15 120.00 . . . no
C16 C15 H15 120.00 . . . no
C11 C16 H16 120.00 . . . no
C15 C16 H16 120.00 . . . no

loop_
_geom_bond_atom_site_label_1
_geom_bond_atom_site_label_2
_geom_bond_distance
_geom_bond_site_symmetry_1
_geom_bond_site_symmetry_2
_geom_bond_publ_flag
S1 C2 1.6760(18) . . yes
O1 C1 1.218(2) . . yes
O2 C4 1.331(2) . . yes
O2 C5 1.446(3) . . yes
O3 C4 1.195(3) . . yes
N1 C1 1.380(2) . . yes
N1 C2 1.392(2) . . yes
N2 C2 1.318(2) . . yes
N2 C3 1.455(2) . . yes
C1 C11 1.491(3) . . no
N1 H71 0.82(2) . . no
N2 H72 0.844(17) . . no
C3 C4 1.515(3) . . no
C3 C6 1.521(3) . . no
C11 C16 1.387(3) . . no
C11 C12 1.389(2) . . no
C12 C13 1.384(3) . . no
C13 C14 1.382(3) . . no
C14 C15 1.378(3) . . no
C15 C16 1.387(3) . . no
C3 H3 1.0000 . . no
C5 H5A 0.9800 . . no
C5 H5B 0.9800 . . no
C5 H5C 0.9800 . . no
C6 H6A 0.9800 . . no
C6 H6B 0.9800 . . no
C6 H6C 0.9800 . . no
C12 H12 0.9500 . . no
C13 H13 0.9500 . . no
C14 H14 0.9500 . . no
C15 H15 0.9500 . . no
C16 H16 0.9500 . . no

loop_
_geom_hbond_atom_site_label_D
_geom_hbond_atom_site_label_H
_geom_hbond_atom_site_label_A
_geom_hbond_distance_DH
_geom_hbond_distance_HA
_geom_hbond_distance_DA
_geom_hbond_angle_DHA
_geom_hbond_site_symmetry_A
_geom_hbond_publ_flag
N1 H71 S1 0.82(2) 2.83(2) 3.6473(13) 176(2) 2_756 yes
N2 H72 O1 0.844(17) 1.972(19) 2.634(2) 134.6(19) . yes
C3 H3 S1 1.0000 2.6300 3.066(2) 107.00 . yes
C5 H5A O1 0.9800 2.5200 3.236(3) 130.00 2_765 yes
C6 H6C O3 0.9800 2.5900 3.490(3) 152.00 2_765 yes
C16 H16 S1 0.9500 2.8200 3.4502(18) 125.00 2_756 yes

loop_
_geom_torsion_atom_site_label_1
_geom_torsion_atom_site_label_2
_geom_torsion_atom_site_label_3
_geom_torsion_atom_site_label_4
_geom_torsion
_geom_torsion_site_symmetry_1
_geom_torsion_site_symmetry_2
_geom_torsion_site_symmetry_3
_geom_torsion_site_symmetry_4
_geom_torsion_publ_flag
C5 O2 C4 O3 -4.4(3) . . . . no
C5 O2 C4 C3 175.52(16) . . . . no
C2 N1 C1 O1 -1.9(3) . . . . no
C2 N1 C1 C11 177.65(17) . . . . no
C1 N1 C2 S1 170.04(15) . . . . no
C1 N1 C2 N2 -11.1(3) . . . . no
C3 N2 C2 S1 -1.4(3) . . . . no
C3 N2 C2 N1 179.83(18) . . . . no
C2 N2 C3 C4 -91.6(2) . . . . no
C2 N2 C3 C6 146.67(19) . . . . no
O1 C1 C11 C12 -19.1(3) . . . . no
O1 C1 C11 C16 158.35(18) . . . . no
N1 C1 C11 C12 161.30(18) . . . . no
N1 C1 C11 C16 -21.2(3) . . . . no
N2 C3 C4 O2 161.42(15) . . . . no
N2 C3 C4 O3 -18.7(3) . . . . no
C6 C3 C4 O2 -76.7(2) . . . . no
C6 C3 C4 O3 103.2(2) . . . . no
C1 C11 C12 C13 178.9(2) . . . . no
C16 C11 C12 C13 1.4(3) . . . . no
C1 C11 C16 C15 -178.61(18) . . . . no
C12 C11 C16 C15 -1.2(3) . . . . no
C11 C12 C13 C14 -0.3(4) . . . . no
C12 C13 C14 C15 -1.0(4) . . . . no
C13 C14 C15 C16 1.2(4) . . . . no
C14 C15 C16 C11 -0.1(3) . . . . no
